data_4084717
loop_
_publ_author_name
'Brandenburg, Jan Gerit'
'Bender, Georg'
'Ren, Jinjun'
'Hansen, Andreas'
'Grimme, Stefan'
'Eckert, Hellmut'
'Daniliuc, Constantin G.'
'Kehr, Gerald'
'Erker, Gerhard'

_publ_section_title
;
 Crystal Packing Induced Carbon--Carbon Double--Triple Bond Isomerization
 in a Zirconocene Complex
;
_journal_issue 19
_journal_name_full Organometallics
_journal_page_first 5358
_journal_paper_doi 10.1021/om500678p
_journal_volume 33
_journal_year 2014
_chemical_formula_sum 'C21 H27 N Zr'
_chemical_formula_weight 384.66
_chemical_name_systematic
; 
 ? 
;
_space_group_IT_number 14
_symmetry_cell_setting monoclinic
_symmetry_space_group_name_Hall '-P 2yn'
_symmetry_space_group_name_H-M 'P 1 21/n 1'
_atom_sites_solution_hydrogens geom
_atom_sites_solution_primary direct
_atom_sites_solution_secondary difmap
_audit_creation_method SHELXL-97
_cell_angle_alpha 90.00
_cell_angle_beta 92.878(6)
_cell_angle_gamma 90.00
_cell_formula_units_Z 4
_cell_length_a 8.0455(9)
_cell_length_b 8.7936(18)
_cell_length_c 27.534(2)
_cell_measurement_reflns_used 4167
_cell_measurement_temperature 223(2)
_cell_measurement_theta_max 28.28
_cell_measurement_theta_min 4.08
_cell_volume 1945.5(5)
_computing_cell_refinement 'Collect (Nonius B.V., 1998)'
_computing_data_collection 'Collect (Nonius B.V., 1998)'
_computing_data_reduction 'Denzo-SMN (Otwinowski & Minor, 1997)'
_computing_molecular_graphics 'XP (BrukerAXS, 2000)'
_computing_publication_material 'SHELXL-97 (Sheldrick, 1997)'
_computing_structure_refinement 'SHELXL-97 (Sheldrick, 1997)'
_computing_structure_solution 'SHELXS-97 (Sheldrick, 1990)'
_diffrn_ambient_temperature 223(2)
_diffrn_measured_fraction_theta_full 0.983
_diffrn_measured_fraction_theta_max 0.983
_diffrn_measurement_device_type 'Nonius KappaCCD APEXII'
_diffrn_measurement_method '\w and \f scans'
_diffrn_radiation_monochromator 'Montel mirror'
_diffrn_radiation_source 'rotating anode Nonius FR591'
_diffrn_radiation_type MoK\a
_diffrn_radiation_wavelength 0.71073
_diffrn_reflns_av_R_equivalents 0.050
_diffrn_reflns_av_sigmaI/netI 0.0477
_diffrn_reflns_limit_h_max 9
_diffrn_reflns_limit_h_min -9
_diffrn_reflns_limit_k_max 10
_diffrn_reflns_limit_k_min -10
_diffrn_reflns_limit_l_max 32
_diffrn_reflns_limit_l_min -32
_diffrn_reflns_number 15875
_diffrn_reflns_theta_full 25.00
_diffrn_reflns_theta_max 25.00
_diffrn_reflns_theta_min 4.16
_exptl_absorpt_coefficient_mu 0.565
_exptl_absorpt_correction_T_max 0.9832
_exptl_absorpt_correction_T_min 0.8056
_exptl_absorpt_correction_type multi-scan
_exptl_absorpt_process_details 'Denzo (Otwinowski, Borek, Majewski & Minor, 2003)'
_exptl_crystal_colour blue
_exptl_crystal_density_diffrn 1.313
_exptl_crystal_density_method 'not measured'
_exptl_crystal_description plate
_exptl_crystal_F_000 800
_exptl_crystal_size_max 0.40
_exptl_crystal_size_mid 0.25
_exptl_crystal_size_min 0.03
_refine_diff_density_max 0.429
_refine_diff_density_min -0.287
_refine_diff_density_rms 0.056
_refine_ls_extinction_method none
_refine_ls_goodness_of_fit_ref 1.081
_refine_ls_hydrogen_treatment mixed
_refine_ls_matrix_type full
_refine_ls_number_parameters 217
_refine_ls_number_reflns 3378
_refine_ls_number_restraints 6
_refine_ls_restrained_S_all 1.099
_refine_ls_R_factor_all 0.0444
_refine_ls_R_factor_gt 0.0338
_refine_ls_shift/su_max 0.001
_refine_ls_shift/su_mean 0.000
_refine_ls_structure_factor_coef Fsqd
_refine_ls_weighting_details 'calc w=1/[\s^2^(Fo^2^)+(0.0000P)^2^+2.1732P] where P=(Fo^2^+2Fc^2^)/3'
_refine_ls_weighting_scheme calc
_refine_ls_wR_factor_gt 0.0727
_refine_ls_wR_factor_ref 0.0794
_reflns_number_gt 2850
_reflns_number_total 3378
_reflns_threshold_expression >2sigma(I)
_cod_data_source_file om500678p_si_002.cif
_cod_data_source_block erk6903
_cod_original_sg_symbol_H-M P21/n
_cod_database_code 4084717

loop_
_symmetry_equiv_pos_as_xyz
'x, y, z'
'-x+1/2, y+1/2, -z+1/2'
'-x, -y, -z'
'x-1/2, -y-1/2, z-1/2'

loop_
_atom_site_label
_atom_site_type_symbol
_atom_site_fract_x
_atom_site_fract_y
_atom_site_fract_z
_atom_site_U_iso_or_equiv
_atom_site_adp_type
_atom_site_occupancy
_atom_site_symmetry_multiplicity
_atom_site_calc_flag
_atom_site_refinement_flags
Zr1 Zr 0.46135(3) 0.40899(3) 0.171536(10) 0.03471(11) Uani 1 1 d .
N1 N 0.2601(3) 0.5827(3) 0.14856(10) 0.0456(7) Uani 1 1 d .
H01 H 0.230(4) 0.639(4) 0.1713(13) 0.053(11) Uiso 1 1 d .
C1 C 0.5349(4) 0.2710(4) 0.10861(11) 0.0479(8) Uani 1 1 d .
C2 C 0.4173(4) 0.3647(4) 0.09382(12) 0.0511(9) Uani 1 1 d .
C3 C 0.3076(5) 0.4201(5) 0.05498(13) 0.0640(11) Uani 1 1 d .
C4 C 0.2107(5) 0.5415(5) 0.06240(13) 0.0631(10) Uani 1 1 d .
H4 H 0.1485 0.5782 0.0351 0.076 Uiso 1 1 calc R
C5 C 0.1908(4) 0.6221(4) 0.10738(12) 0.0490(8) Uani 1 1 d .
C6 C 0.3001(7) 0.3449(7) 0.00538(16) 0.119(2) Uani 1 1 d U
H6A H 0.2454 0.2470 0.0074 0.178 Uiso 1 1 calc R
H6B H 0.4122 0.3307 -0.0053 0.178 Uiso 1 1 calc R
H6C H 0.2380 0.4090 -0.0177 0.178 Uiso 1 1 calc R
C7 C 0.0786(5) 0.7586(5) 0.10403(14) 0.0689(11) Uani 1 1 d .
H7A H 0.0609 0.7965 0.1364 0.103 Uiso 1 1 calc R
H7B H -0.0274 0.7301 0.0883 0.103 Uiso 1 1 calc R
H7C H 0.1298 0.8373 0.0852 0.103 Uiso 1 1 calc R
C11 C 0.3266(5) 0.3422(5) 0.25096(14) 0.0611(10) Uani 1 1 d .
H11 H 0.3310 0.4143 0.2762 0.073 Uiso 1 1 calc R
C12 C 0.2018(5) 0.3286(6) 0.21531(17) 0.0716(12) Uani 1 1 d .
H12 H 0.1063 0.3900 0.2120 0.086 Uiso 1 1 calc R
C13 C 0.2400(5) 0.2100(6) 0.18526(17) 0.0777(13) Uani 1 1 d .
H13 H 0.1755 0.1764 0.1579 0.093 Uiso 1 1 calc R
C14 C 0.3932(5) 0.1478(4) 0.20276(17) 0.0698(12) Uani 1 1 d .
H14 H 0.4495 0.0654 0.1894 0.084 Uiso 1 1 calc R
C15 C 0.4449(4) 0.2314(4) 0.24342(13) 0.0545(9) Uani 1 1 d .
H15 H 0.5434 0.2156 0.2626 0.065 Uiso 1 1 calc R
C16 C 0.6374(5) 0.5724(5) 0.23038(14) 0.0681(12) Uani 1 1 d .
H16 H 0.6062 0.5786 0.2628 0.082 Uiso 1 1 calc R
C17 C 0.5865(4) 0.6678(4) 0.19360(16) 0.0614(10) Uani 1 1 d .
H17 H 0.5127 0.7499 0.1963 0.074 Uiso 1 1 calc R
C18 C 0.6607(5) 0.6241(4) 0.15185(15) 0.0592(10) Uani 1 1 d .
H18 H 0.6464 0.6709 0.1212 0.071 Uiso 1 1 calc R
C19 C 0.7600(4) 0.4992(5) 0.16291(16) 0.0624(11) Uani 1 1 d .
H19 H 0.8268 0.4471 0.1413 0.075 Uiso 1 1 calc R
C20 C 0.7431(4) 0.4646(5) 0.21204(16) 0.0670(12) Uani 1 1 d .
H20 H 0.7940 0.3834 0.2293 0.080 Uiso 1 1 calc R
C21 C 0.6410(5) 0.1475(5) 0.08790(14) 0.0686(11) Uani 1 1 d .
C22 C 0.7705(6) 0.0901(5) 0.12673(16) 0.0892(16) Uani 1 1 d .
H22A H 0.8303 0.0044 0.1139 0.134 Uiso 1 1 calc R
H22B H 0.7145 0.0586 0.1554 0.134 Uiso 1 1 calc R
H22C H 0.8483 0.1712 0.1353 0.134 Uiso 1 1 calc R
C23 C 0.5263(7) 0.0131(6) 0.07290(18) 0.1039(18) Uani 1 1 d .
H23A H 0.4474 0.0453 0.0471 0.156 Uiso 1 1 calc R
H23B H 0.4664 -0.0201 0.1007 0.156 Uiso 1 1 calc R
H23C H 0.5928 -0.0703 0.0614 0.156 Uiso 1 1 calc R
C24 C 0.7260(7) 0.2038(7) 0.04376(17) 0.114(2) Uani 1 1 d .
H24A H 0.6430 0.2386 0.0195 0.171 Uiso 1 1 calc R
H24B H 0.7900 0.1217 0.0304 0.171 Uiso 1 1 calc R
H24C H 0.7998 0.2873 0.0530 0.171 Uiso 1 1 calc R

loop_
_atom_site_aniso_label
_atom_site_aniso_U_11
_atom_site_aniso_U_22
_atom_site_aniso_U_33
_atom_site_aniso_U_23
_atom_site_aniso_U_13
_atom_site_aniso_U_12
Zr1 0.03609(16) 0.03196(16) 0.03580(17) 0.00042(14) -0.00094(11) 0.00158(13)
N1 0.0500(15) 0.0438(16) 0.0428(15) -0.0037(14) 0.0004(12) 0.0114(14)
C1 0.0573(19) 0.0417(19) 0.0442(18) -0.0033(16) -0.0028(15) 0.0076(17)
C2 0.0566(19) 0.053(2) 0.0431(18) -0.0061(16) -0.0074(15) 0.0117(18)
C3 0.073(2) 0.074(3) 0.0432(19) -0.007(2) -0.0140(17) 0.020(2)
C4 0.072(2) 0.071(3) 0.0443(19) 0.0020(19) -0.0131(17) 0.024(2)
C5 0.0475(17) 0.048(2) 0.052(2) 0.0101(17) 0.0003(15) 0.0081(16)
C6 0.147(4) 0.137(5) 0.067(3) -0.040(3) -0.050(3) 0.061(4)
C7 0.074(2) 0.061(3) 0.071(3) 0.010(2) -0.001(2) 0.029(2)
C11 0.064(2) 0.061(2) 0.060(2) 0.015(2) 0.0235(19) 0.008(2)
C12 0.046(2) 0.075(3) 0.095(3) 0.030(3) 0.018(2) 0.004(2)
C13 0.067(3) 0.084(3) 0.081(3) 0.018(3) -0.009(2) -0.043(3)
C14 0.082(3) 0.036(2) 0.094(3) 0.012(2) 0.034(2) -0.006(2)
C15 0.0519(19) 0.055(2) 0.057(2) 0.0227(19) 0.0092(16) 0.0055(19)
C16 0.072(2) 0.082(3) 0.050(2) -0.016(2) -0.0029(18) -0.031(3)
C17 0.054(2) 0.041(2) 0.089(3) -0.016(2) -0.006(2) -0.0090(18)
C18 0.060(2) 0.049(2) 0.068(2) 0.0140(19) 0.0027(18) -0.0148(19)
C19 0.0413(18) 0.059(2) 0.088(3) -0.013(2) 0.0174(18) -0.0107(18)
C20 0.051(2) 0.049(2) 0.098(3) 0.021(2) -0.031(2) -0.0145(19)
C21 0.089(3) 0.062(3) 0.054(2) -0.009(2) 0.002(2) 0.033(2)
C22 0.100(3) 0.084(3) 0.083(3) -0.010(3) -0.004(2) 0.061(3)
C23 0.160(5) 0.061(3) 0.088(3) -0.032(3) -0.017(3) 0.032(3)
C24 0.139(4) 0.125(5) 0.084(3) 0.003(3) 0.048(3) 0.066(4)

loop_
_atom_type_symbol
_atom_type_description
_atom_type_scat_dispersion_real
_atom_type_scat_dispersion_imag
_atom_type_scat_source
C C 0.0033 0.0016 'International Tables Vol C Tables 4.2.6.8 and 6.1.1.4'
H H 0.0000 0.0000 'International Tables Vol C Tables 4.2.6.8 and 6.1.1.4'
N N 0.0061 0.0033 'International Tables Vol C Tables 4.2.6.8 and 6.1.1.4'
Zr Zr -2.9673 0.5597 'International Tables Vol C Tables 4.2.6.8 and 6.1.1.4'

loop_
_geom_angle_atom_site_label_1
_geom_angle_atom_site_label_2
_geom_angle_atom_site_label_3
_geom_angle
C2 Zr1 C1 34.42(12)
C2 Zr1 N1 76.76(11)
C1 Zr1 N1 111.16(11)
C2 Zr1 C14 98.29(15)
C1 Zr1 C14 80.77(13)
N1 Zr1 C14 122.56(12)
C2 Zr1 C20 124.39(14)
C1 Zr1 C20 100.49(14)
N1 Zr1 C20 126.84(12)
C14 Zr1 C20 103.39(14)
C2 Zr1 C15 130.06(14)
C1 Zr1 C15 107.44(13)
N1 Zr1 C15 124.30(10)
C14 Zr1 C15 31.83(13)
C20 Zr1 C15 81.65(13)
C2 Zr1 C13 86.70(15)
C1 Zr1 C13 87.48(15)
N1 Zr1 C13 90.52(14)
C14 Zr1 C13 32.38(14)
C20 Zr1 C13 133.57(14)
C15 Zr1 C13 52.66(13)
C2 Zr1 C16 141.44(14)
C1 Zr1 C16 130.12(13)
N1 Zr1 C16 99.36(14)
C14 Zr1 C16 114.89(15)
C20 Zr1 C16 31.75(13)
C15 Zr1 C16 84.24(14)
C13 Zr1 C16 131.85(14)
C2 Zr1 C17 115.78(14)
C1 Zr1 C17 123.80(13)
N1 Zr1 C17 74.69(12)
C14 Zr1 C17 145.23(15)
C20 Zr1 C17 52.17(13)
C15 Zr1 C17 113.58(14)
C13 Zr1 C17 148.36(16)
C16 Zr1 C17 31.03(13)
C2 Zr1 C19 94.09(13)
C1 Zr1 C19 78.95(13)
N1 Zr1 C19 114.99(12)
C14 Zr1 C19 122.45(14)
C20 Zr1 C19 32.00(12)
C15 Zr1 C19 110.55(13)
C13 Zr1 C19 154.00(16)
C16 Zr1 C19 52.18(13)
C17 Zr1 C19 51.86(12)
C2 Zr1 C18 89.82(14)
C1 Zr1 C18 92.54(13)
N1 Zr1 C18 83.70(12)
C14 Zr1 C18 153.61(14)
C20 Zr1 C18 52.49(13)
C15 Zr1 C18 132.91(13)
C13 Zr1 C18 173.82(14)
C16 Zr1 C18 51.79(13)
C17 Zr1 C18 31.28(12)
C19 Zr1 C18 31.42(12)
C2 Zr1 C11 137.83(14)
C1 Zr1 C11 133.07(13)
N1 Zr1 C11 93.74(11)
C14 Zr1 C11 52.45(14)
C20 Zr1 C11 94.40(14)
C15 Zr1 C11 31.59(11)
C13 Zr1 C11 51.95(15)
C16 Zr1 C11 80.30(14)
C17 Zr1 C11 100.40(14)
C19 Zr1 C11 126.32(14)
C18 Zr1 C11 130.46(14)
C2 Zr1 C12 108.38(15)
C1 Zr1 C12 118.16(15)
N1 Zr1 C12 74.48(12)
C14 Zr1 C12 52.57(14)
C20 Zr1 C12 125.51(15)
C15 Zr1 C12 52.12(12)
C13 Zr1 C12 31.29(14)
C16 Zr1 C12 107.29(15)
C17 Zr1 C12 117.10(15)
C19 Zr1 C12 157.31(15)
C18 Zr1 C12 147.02(15)
C11 Zr1 C12 31.13(13)
C5 N1 Zr1 133.8(2)
C5 N1 H01 111(2)
Zr1 N1 H01 115(2)
C2 C1 C21 138.7(3)
C2 C1 Zr1 71.4(2)
C21 C1 Zr1 149.9(3)
C1 C2 C3 148.8(3)
C1 C2 Zr1 74.2(2)
C3 C2 Zr1 137.0(3)
C4 C3 C2 119.7(3)
C4 C3 C6 119.1(4)
C2 C3 C6 121.2(4)
C3 C4 C5 127.7(3)
C3 C4 H4 116.2
C5 C4 H4 116.2
N1 C5 C4 124.2(3)
N1 C5 C7 120.2(3)
C4 C5 C7 115.6(3)
C3 C6 H6A 109.5
C3 C6 H6B 109.5
H6A C6 H6B 109.5
C3 C6 H6C 109.5
H6A C6 H6C 109.5
H6B C6 H6C 109.5
C5 C7 H7A 109.5
C5 C7 H7B 109.5
H7A C7 H7B 109.5
C5 C7 H7C 109.5
H7A C7 H7C 109.5
H7B C7 H7C 109.5
C12 C11 C15 108.4(4)
C12 C11 Zr1 74.6(2)
C15 C11 Zr1 73.11(19)
C12 C11 H11 125.8
C15 C11 H11 125.8
Zr1 C11 H11 118.3
C11 C12 C13 108.6(4)
C11 C12 Zr1 74.2(2)
C13 C12 Zr1 73.4(2)
C11 C12 H12 125.7
C13 C12 H12 125.7
Zr1 C12 H12 118.5
C12 C13 C14 107.8(4)
C12 C13 Zr1 75.3(2)
C14 C13 Zr1 73.2(2)
C12 C13 H13 126.1
C14 C13 H13 126.1
Zr1 C13 H13 117.4
C15 C14 C13 107.0(4)
C15 C14 Zr1 74.4(2)
C13 C14 Zr1 74.5(2)
C15 C14 H14 126.5
C13 C14 H14 126.5
Zr1 C14 H14 116.8
C11 C15 C14 108.2(4)
C11 C15 Zr1 75.3(2)
C14 C15 Zr1 73.8(2)
C11 C15 H15 125.9
C14 C15 H15 125.9
Zr1 C15 H15 117.1
C17 C16 C20 108.5(4)
C17 C16 Zr1 74.7(2)
C20 C16 Zr1 73.4(2)
C17 C16 H16 125.7
C20 C16 H16 125.7
Zr1 C16 H16 118.1
C16 C17 C18 108.8(4)
C16 C17 Zr1 74.2(2)
C18 C17 Zr1 74.6(2)
C16 C17 H17 125.6
C18 C17 H17 125.6
Zr1 C17 H17 117.5
C17 C18 C19 107.9(4)
C17 C18 Zr1 74.1(2)
C19 C18 Zr1 74.2(2)
C17 C18 H18 126.0
C19 C18 H18 126.0
Zr1 C18 H18 117.7
C18 C19 C20 107.6(3)
C18 C19 Zr1 74.40(19)
C20 C19 Zr1 72.85(19)
C18 C19 H19 126.2
C20 C19 H19 126.2
Zr1 C19 H19 118.5
C16 C20 C19 107.1(4)
C16 C20 Zr1 74.9(2)
C19 C20 Zr1 75.1(2)
C16 C20 H20 126.4
C19 C20 H20 126.4
Zr1 C20 H20 115.8
C24 C21 C1 110.8(4)
C24 C21 C22 110.4(4)
C1 C21 C22 110.4(3)
C24 C21 C23 109.0(4)
C1 C21 C23 108.0(3)
C22 C21 C23 108.1(4)
C21 C22 H22A 109.5
C21 C22 H22B 109.5
H22A C22 H22B 109.5
C21 C22 H22C 109.5
H22A C22 H22C 109.5
H22B C22 H22C 109.5
C21 C23 H23A 109.5
C21 C23 H23B 109.5
H23A C23 H23B 109.5
C21 C23 H23C 109.5
H23A C23 H23C 109.5
H23B C23 H23C 109.5
C21 C24 H24A 109.5
C21 C24 H24B 109.5
H24A C24 H24B 109.5
C21 C24 H24C 109.5
H24A C24 H24C 109.5
H24B C24 H24C 109.5

loop_
_geom_bond_atom_site_label_1
_geom_bond_atom_site_label_2
_geom_bond_distance
Zr1 C2 2.186(3)
Zr1 C1 2.220(3)
Zr1 N1 2.292(3)
Zr1 C14 2.522(4)
Zr1 C20 2.524(3)
Zr1 C15 2.530(3)
Zr1 C13 2.539(4)
Zr1 C16 2.543(4)
Zr1 C17 2.549(4)
Zr1 C19 2.553(3)
Zr1 C18 2.556(3)
Zr1 C11 2.558(3)
Zr1 C12 2.563(3)
N1 C5 1.285(4)
N1 H01 0.85(3)
C1 C2 1.304(4)
C1 C21 1.511(5)
C2 C3 1.437(5)
C3 C4 1.343(5)
C3 C6 1.516(5)
C4 C5 1.443(5)
C4 H4 0.9400
C5 C7 1.502(5)
C6 H6A 0.9700
C6 H6B 0.9700
C6 H6C 0.9700
C7 H7A 0.9700
C7 H7B 0.9700
C7 H7C 0.9700
C11 C12 1.374(6)
C11 C15 1.385(5)
C11 H11 0.9400
C12 C13 1.376(6)
C12 H12 0.9400
C13 C14 1.411(6)
C13 H13 0.9400
C14 C15 1.385(5)
C14 H14 0.9400
C15 H15 0.9400
C16 C17 1.362(6)
C16 C20 1.386(6)
C16 H16 0.9400
C17 C18 1.376(5)
C17 H17 0.9400
C18 C19 1.383(5)
C18 H18 0.9400
C19 C20 1.400(5)
C19 H19 0.9400
C20 H20 0.9400
C21 C24 1.508(6)
C21 C22 1.540(5)
C21 C23 1.543(7)
C22 H22A 0.9700
C22 H22B 0.9700
C22 H22C 0.9700
C23 H23A 0.9700
C23 H23B 0.9700
C23 H23C 0.9700
C24 H24A 0.9700
C24 H24B 0.9700
C24 H24C 0.9700

loop_
_geom_torsion_atom_site_label_1
_geom_torsion_atom_site_label_2
_geom_torsion_atom_site_label_3
_geom_torsion_atom_site_label_4
_geom_torsion
C2 Zr1 N1 C5 -6.2(3)
C1 Zr1 N1 C5 -5.2(4)
C14 Zr1 N1 C5 -97.7(4)
C20 Zr1 N1 C5 117.0(3)
C15 Zr1 N1 C5 -136.0(3)
C13 Zr1 N1 C5 -92.7(4)
C16 Zr1 N1 C5 134.6(3)
C17 Zr1 N1 C5 115.6(4)
C19 Zr1 N1 C5 82.1(4)
C18 Zr1 N1 C5 85.1(3)
C11 Zr1 N1 C5 -144.6(3)
C12 Zr1 N1 C5 -119.9(4)
N1 Zr1 C1 C2 -1.7(3)
C14 Zr1 C1 C2 119.7(2)
C20 Zr1 C1 C2 -138.2(2)
C15 Zr1 C1 C2 137.3(2)
C13 Zr1 C1 C2 87.8(2)
C16 Zr1 C1 C2 -125.4(2)
C17 Zr1 C1 C2 -87.1(3)
C19 Zr1 C1 C2 -114.4(2)
C18 Zr1 C1 C2 -86.0(2)
C11 Zr1 C1 C2 115.5(2)
C12 Zr1 C1 C2 81.5(3)
C2 Zr1 C1 C21 -179.3(7)
N1 Zr1 C1 C21 179.0(5)
C14 Zr1 C1 C21 -59.6(6)
C20 Zr1 C1 C21 42.5(6)
C15 Zr1 C1 C21 -42.0(6)
C13 Zr1 C1 C21 -91.4(6)
C16 Zr1 C1 C21 55.3(6)
C17 Zr1 C1 C21 93.7(6)
C19 Zr1 C1 C21 66.3(6)
C18 Zr1 C1 C21 94.7(6)
C11 Zr1 C1 C21 -63.8(6)
C12 Zr1 C1 C21 -97.8(6)
C21 C1 C2 C3 1.6(11)
Zr1 C1 C2 C3 -177.9(7)
C21 C1 C2 Zr1 179.5(5)
N1 Zr1 C2 C1 178.3(2)
C14 Zr1 C2 C1 -60.0(2)
C20 Zr1 C2 C1 52.5(3)
C15 Zr1 C2 C1 -57.7(3)
C13 Zr1 C2 C1 -90.3(2)
C16 Zr1 C2 C1 89.9(3)
C17 Zr1 C2 C1 112.8(2)
C19 Zr1 C2 C1 63.6(2)
C18 Zr1 C2 C1 94.8(2)
C11 Zr1 C2 C1 -100.9(3)
C12 Zr1 C2 C1 -113.2(2)
C1 Zr1 C2 C3 178.4(6)
N1 Zr1 C2 C3 -3.3(4)
C14 Zr1 C2 C3 118.4(4)
C20 Zr1 C2 C3 -129.1(4)
C15 Zr1 C2 C3 120.7(4)
C13 Zr1 C2 C3 88.1(4)
C16 Zr1 C2 C3 -91.7(5)
C17 Zr1 C2 C3 -68.7(4)
C19 Zr1 C2 C3 -118.0(4)
C18 Zr1 C2 C3 -86.8(4)
C11 Zr1 C2 C3 77.5(5)
C12 Zr1 C2 C3 65.2(5)
C1 C2 C3 C4 -174.5(6)
Zr1 C2 C3 C4 8.5(7)
C1 C2 C3 C6 4.9(10)
Zr1 C2 C3 C6 -172.1(4)
C2 C3 C4 C5 -5.3(7)
C6 C3 C4 C5 175.3(5)
Zr1 N1 C5 C4 10.2(6)
Zr1 N1 C5 C7 -170.8(3)
C3 C4 C5 N1 -3.5(7)
C3 C4 C5 C7 177.5(4)
C2 Zr1 C11 C12 -23.2(4)
C1 Zr1 C11 C12 -72.6(3)
N1 Zr1 C11 C12 51.2(3)
C14 Zr1 C11 C12 -77.9(3)
C20 Zr1 C11 C12 178.6(3)
C15 Zr1 C11 C12 -115.2(4)
C13 Zr1 C11 C12 -36.6(3)
C16 Zr1 C11 C12 150.1(3)
C17 Zr1 C11 C12 126.3(3)
C19 Zr1 C11 C12 176.2(3)
C18 Zr1 C11 C12 136.1(3)
C2 Zr1 C11 C15 92.0(3)
C1 Zr1 C11 C15 42.5(3)
N1 Zr1 C11 C15 166.3(2)
C14 Zr1 C11 C15 37.3(2)
C20 Zr1 C11 C15 -66.2(3)
C13 Zr1 C11 C15 78.6(3)
C16 Zr1 C11 C15 -94.8(3)
C17 Zr1 C11 C15 -118.6(3)
C19 Zr1 C11 C15 -68.7(3)
C18 Zr1 C11 C15 -108.8(3)
C12 Zr1 C11 C15 115.2(4)
C15 C11 C12 C13 0.0(4)
Zr1 C11 C12 C13 65.9(3)
C15 C11 C12 Zr1 -65.9(3)
C2 Zr1 C12 C11 163.8(3)
C1 Zr1 C12 C11 127.7(3)
N1 Zr1 C12 C11 -126.2(3)
C14 Zr1 C12 C11 77.5(3)
C20 Zr1 C12 C11 -1.7(4)
C15 Zr1 C12 C11 36.9(3)
C13 Zr1 C12 C11 115.4(4)
C16 Zr1 C12 C11 -31.0(3)
C17 Zr1 C12 C11 -62.9(3)
C19 Zr1 C12 C11 -8.0(6)
C18 Zr1 C12 C11 -75.8(4)
C2 Zr1 C12 C13 48.4(3)
C1 Zr1 C12 C13 12.3(3)
N1 Zr1 C12 C13 118.4(3)
C14 Zr1 C12 C13 -38.0(3)
C20 Zr1 C12 C13 -117.1(3)
C15 Zr1 C12 C13 -78.5(3)
C16 Zr1 C12 C13 -146.4(3)
C17 Zr1 C12 C13 -178.4(3)
C19 Zr1 C12 C13 -123.4(4)
C18 Zr1 C12 C13 168.8(3)
C11 Zr1 C12 C13 -115.4(4)
C11 C12 C13 C14 0.0(5)
Zr1 C12 C13 C14 66.5(3)
C11 C12 C13 Zr1 -66.5(3)
C2 Zr1 C13 C12 -134.7(3)
C1 Zr1 C13 C12 -169.1(3)
N1 Zr1 C13 C12 -58.0(3)
C14 Zr1 C13 C12 114.2(4)
C20 Zr1 C13 C12 88.8(3)
C15 Zr1 C13 C12 76.6(3)
C16 Zr1 C13 C12 45.1(4)
C17 Zr1 C13 C12 2.8(4)
C19 Zr1 C13 C12 132.7(4)
C18 Zr1 C13 C12 -78.9(14)
C11 Zr1 C13 C12 36.4(2)
C2 Zr1 C13 C14 111.1(3)
C1 Zr1 C13 C14 76.7(3)
N1 Zr1 C13 C14 -172.2(3)
C20 Zr1 C13 C14 -25.4(4)
C15 Zr1 C13 C14 -37.6(2)
C16 Zr1 C13 C14 -69.1(4)
C17 Zr1 C13 C14 -111.4(4)
C19 Zr1 C13 C14 18.6(5)
C18 Zr1 C13 C14 167.0(13)
C11 Zr1 C13 C14 -77.8(3)
C12 Zr1 C13 C14 -114.2(4)
C12 C13 C14 C15 -0.1(4)
Zr1 C13 C14 C15 67.9(2)
C12 C13 C14 Zr1 -68.0(3)
C2 Zr1 C14 C15 176.6(2)
C1 Zr1 C14 C15 146.9(2)
N1 Zr1 C14 C15 -103.8(2)
C20 Zr1 C14 C15 48.2(3)
C13 Zr1 C14 C15 -113.1(4)
C16 Zr1 C14 C15 16.8(3)
C17 Zr1 C14 C15 7.9(4)
C19 Zr1 C14 C15 76.4(3)
C18 Zr1 C14 C15 70.0(4)
C11 Zr1 C14 C15 -37.0(2)
C12 Zr1 C14 C15 -76.5(2)
C2 Zr1 C14 C13 -70.2(3)
C1 Zr1 C14 C13 -100.0(3)
N1 Zr1 C14 C13 9.3(3)
C20 Zr1 C14 C13 161.4(3)
C15 Zr1 C14 C13 113.1(4)
C16 Zr1 C14 C13 129.9(3)
C17 Zr1 C14 C13 121.1(3)
C19 Zr1 C14 C13 -170.5(3)
C18 Zr1 C14 C13 -176.9(3)
C11 Zr1 C14 C13 76.2(3)
C12 Zr1 C14 C13 36.6(2)
C12 C11 C15 C14 -0.1(4)
Zr1 C11 C15 C14 -67.0(2)
C12 C11 C15 Zr1 66.9(3)
C13 C14 C15 C11 0.1(4)
Zr1 C14 C15 C11 68.0(2)
C13 C14 C15 Zr1 -67.9(3)
C2 Zr1 C15 C11 -118.8(3)
C1 Zr1 C15 C11 -148.8(2)
N1 Zr1 C15 C11 -16.6(3)
C14 Zr1 C15 C11 -114.4(3)
C20 Zr1 C15 C11 112.7(3)
C13 Zr1 C15 C11 -76.2(3)
C16 Zr1 C15 C11 80.8(3)
C17 Zr1 C15 C11 70.5(3)
C19 Zr1 C15 C11 126.7(2)
C18 Zr1 C15 C11 100.3(3)
C12 Zr1 C15 C11 -36.4(3)
C2 Zr1 C15 C14 -4.3(3)
C1 Zr1 C15 C14 -34.4(2)
N1 Zr1 C15 C14 97.8(2)
C20 Zr1 C15 C14 -132.8(3)
C13 Zr1 C15 C14 38.3(2)
C16 Zr1 C15 C14 -164.7(2)
C17 Zr1 C15 C14 -175.1(2)
C19 Zr1 C15 C14 -118.8(2)
C18 Zr1 C15 C14 -145.2(2)
C11 Zr1 C15 C14 114.4(3)
C12 Zr1 C15 C14 78.1(3)
C2 Zr1 C16 C17 42.9(4)
C1 Zr1 C16 C17 90.6(3)
N1 Zr1 C16 C17 -37.5(3)
C14 Zr1 C16 C17 -170.2(2)
C20 Zr1 C16 C17 115.2(4)
C15 Zr1 C16 C17 -161.4(3)
C13 Zr1 C16 C17 -136.7(3)
C19 Zr1 C16 C17 76.9(3)
C18 Zr1 C16 C17 36.7(2)
C11 Zr1 C16 C17 -129.8(3)
C12 Zr1 C16 C17 -114.1(3)
C2 Zr1 C16 C20 -72.2(4)
C1 Zr1 C16 C20 -24.6(3)
N1 Zr1 C16 C20 -152.7(2)
C14 Zr1 C16 C20 74.6(3)
C15 Zr1 C16 C20 83.4(3)
C13 Zr1 C16 C20 108.1(3)
C17 Zr1 C16 C20 -115.2(4)
C19 Zr1 C16 C20 -38.2(2)
C18 Zr1 C16 C20 -78.4(3)
C11 Zr1 C16 C20 115.1(3)
C12 Zr1 C16 C20 130.8(2)
C20 C16 C17 C18 -1.1(4)
Zr1 C16 C17 C18 -67.2(3)
C20 C16 C17 Zr1 66.2(3)
C2 Zr1 C17 C16 -151.9(2)
C1 Zr1 C17 C16 -113.0(3)
N1 Zr1 C17 C16 141.5(3)
C14 Zr1 C17 C16 15.7(4)
C20 Zr1 C17 C16 -37.1(2)
C15 Zr1 C17 C16 20.3(3)
C13 Zr1 C17 C16 76.7(4)
C19 Zr1 C17 C16 -78.0(3)
C18 Zr1 C17 C16 -115.2(4)
C11 Zr1 C17 C16 50.4(3)
C12 Zr1 C17 C16 78.3(3)
C2 Zr1 C17 C18 -36.7(3)
C1 Zr1 C17 C18 2.1(3)
N1 Zr1 C17 C18 -103.4(2)
C14 Zr1 C17 C18 130.9(3)
C20 Zr1 C17 C18 78.1(3)
C15 Zr1 C17 C18 135.4(2)
C13 Zr1 C17 C18 -168.2(3)
C16 Zr1 C17 C18 115.2(4)
C19 Zr1 C17 C18 37.1(2)
C11 Zr1 C17 C18 165.6(2)
C12 Zr1 C17 C18 -166.5(2)
C16 C17 C18 C19 -0.1(4)
Zr1 C17 C18 C19 -67.0(3)
C16 C17 C18 Zr1 66.9(3)
C2 Zr1 C18 C17 147.4(2)
C1 Zr1 C18 C17 -178.2(2)
N1 Zr1 C18 C17 70.7(2)
C14 Zr1 C18 C17 -104.0(4)
C20 Zr1 C18 C17 -77.0(3)
C15 Zr1 C18 C17 -61.4(3)
C13 Zr1 C18 C17 91.8(14)
C16 Zr1 C18 C17 -36.4(2)
C19 Zr1 C18 C17 -114.4(3)
C11 Zr1 C18 C17 -18.8(3)
C12 Zr1 C18 C17 22.4(4)
C2 Zr1 C18 C19 -98.2(3)
C1 Zr1 C18 C19 -63.8(3)
N1 Zr1 C18 C19 -174.9(3)
C14 Zr1 C18 C19 10.4(5)
C20 Zr1 C18 C19 37.4(2)
C15 Zr1 C18 C19 52.9(3)
C13 Zr1 C18 C19 -153.9(13)
C16 Zr1 C18 C19 78.0(3)
C17 Zr1 C18 C19 114.4(3)
C11 Zr1 C18 C19 95.6(3)
C12 Zr1 C18 C19 136.8(3)
C17 C18 C19 C20 1.2(4)
Zr1 C18 C19 C20 -65.8(2)
C17 C18 C19 Zr1 67.0(2)
C2 Zr1 C19 C18 82.9(3)
C1 Zr1 C19 C18 114.0(3)
N1 Zr1 C19 C18 5.6(3)
C14 Zr1 C19 C18 -174.6(2)
C20 Zr1 C19 C18 -114.5(4)
C15 Zr1 C19 C18 -141.4(2)
C13 Zr1 C19 C18 173.8(3)
C16 Zr1 C19 C18 -76.6(3)
C17 Zr1 C19 C18 -37.0(2)
C11 Zr1 C19 C18 -110.0(3)
C12 Zr1 C19 C18 -104.8(4)
C2 Zr1 C19 C20 -162.6(3)
C1 Zr1 C19 C20 -131.5(3)
N1 Zr1 C19 C20 120.2(3)
C14 Zr1 C19 C20 -60.0(3)
C15 Zr1 C19 C20 -26.8(3)
C13 Zr1 C19 C20 -71.7(4)
C16 Zr1 C19 C20 37.9(2)
C17 Zr1 C19 C20 77.6(3)
C18 Zr1 C19 C20 114.5(4)
C11 Zr1 C19 C20 4.6(3)
C12 Zr1 C19 C20 9.7(5)
C17 C16 C20 C19 1.8(4)
Zr1 C16 C20 C19 68.8(2)
C17 C16 C20 Zr1 -67.1(3)
C18 C19 C20 C16 -1.8(4)
Zr1 C19 C20 C16 -68.7(2)
C18 C19 C20 Zr1 66.8(2)
C2 Zr1 C20 C16 134.0(3)
C1 Zr1 C20 C16 161.1(3)
N1 Zr1 C20 C16 34.5(3)
C14 Zr1 C20 C16 -116.0(3)
C15 Zr1 C20 C16 -92.5(3)
C13 Zr1 C20 C16 -102.3(3)
C17 Zr1 C20 C16 36.2(2)
C19 Zr1 C20 C16 112.8(4)
C18 Zr1 C20 C16 76.0(3)
C11 Zr1 C20 C16 -63.6(3)
C12 Zr1 C20 C16 -62.7(3)
C2 Zr1 C20 C19 21.2(3)
C1 Zr1 C20 C19 48.4(3)
N1 Zr1 C20 C19 -78.3(3)
C14 Zr1 C20 C19 131.3(3)
C15 Zr1 C20 C19 154.7(3)
C13 Zr1 C20 C19 144.9(3)
C16 Zr1 C20 C19 -112.8(4)
C17 Zr1 C20 C19 -76.5(3)
C18 Zr1 C20 C19 -36.7(2)
C11 Zr1 C20 C19 -176.3(3)
C12 Zr1 C20 C19 -175.4(2)
C2 C1 C21 C24 52.6(7)
Zr1 C1 C21 C24 -128.5(5)
C2 C1 C21 C22 175.2(5)
Zr1 C1 C21 C22 -5.8(8)
C2 C1 C21 C23 -66.8(6)
Zr1 C1 C21 C23 112.2(5)
